data_2227185
loop_
_publ_author_name
'Eshtiagh-Hosseini, Hossein'
'Hassanpoor, Azam'
'Mirzaei, Masoud'
'Salimi, Ali R.'

_publ_section_title
;
 Acridinium 2-hydroxybenzoate
;
_journal_coeditor_code BQ2237
_journal_issue 11
_journal_name_full 'Acta Crystallographica Section E'
_journal_page_first o2996
_journal_paper_doi 10.1107/S160053681004345X
_journal_volume 66
_journal_year 2010
_chemical_formula_iupac 'C13 H10 N + , C7 H5 O3 -'
_chemical_formula_moiety 'C13 H10 N +, C7 H5 O3 -'
_chemical_formula_sum 'C20 H15 N O3'
_chemical_formula_weight 317.33
_chemical_name_systematic
;
Acridinium 2-hydroxybenzoate
;
_space_group_IT_number 14
_symmetry_cell_setting monoclinic
_symmetry_space_group_name_Hall '-P 2ybc'
_symmetry_space_group_name_H-M 'P 1 21/c 1'
_atom_sites_solution_hydrogens geom
_atom_sites_solution_primary direct
_atom_sites_solution_secondary difmap
_audit_creation_method SHELXL97
_cell_angle_alpha 90.00
_cell_angle_beta 91.449(10)
_cell_angle_gamma 90.00
_cell_formula_units_Z 4
_cell_length_a 7.128(3)
_cell_length_b 9.472(3)
_cell_length_c 22.637(9)
_cell_measurement_reflns_used 1285
_cell_measurement_temperature 100(2)
_cell_measurement_theta_max 25
_cell_measurement_theta_min 2
_cell_volume 1527.9(10)
_computing_cell_refinement 'SAINT (Bruker, 2005)'
_computing_data_collection 'APEX2 (Bruker, 2005)'
_computing_data_reduction 'SAINT (Bruker, 2005)'
_computing_molecular_graphics 'ORTEP-3 for Windows (Farrugia, 1997)'
_computing_publication_material 'WinGX (Farrugia, 1999)'
_computing_structure_refinement 'SHELXL97 (Sheldrick, 2008)'
_computing_structure_solution 'SHELXS97 (Sheldrick, 2008)'
_diffrn_ambient_temperature 100(2)
_diffrn_measured_fraction_theta_full 0.993
_diffrn_measured_fraction_theta_max 0.993
_diffrn_measurement_device_type 'Bruker SMART APEXII CCD area-detector'
_diffrn_measurement_method '\f and \w scans'
_diffrn_radiation_monochromator graphite
_diffrn_radiation_source 'fine-focus sealed tube'
_diffrn_radiation_type MoK\a
_diffrn_radiation_wavelength 0.71073
_diffrn_reflns_av_R_equivalents 0.0353
_diffrn_reflns_av_sigmaI/netI 0.0496
_diffrn_reflns_limit_h_max 8
_diffrn_reflns_limit_h_min -10
_diffrn_reflns_limit_k_max 13
_diffrn_reflns_limit_k_min -12
_diffrn_reflns_limit_l_max 25
_diffrn_reflns_limit_l_min -32
_diffrn_reflns_number 10437
_diffrn_reflns_theta_full 30.17
_diffrn_reflns_theta_max 30.17
_diffrn_reflns_theta_min 1.80
_exptl_absorpt_coefficient_mu 0.093
_exptl_absorpt_correction_T_max 0.9907
_exptl_absorpt_correction_T_min 0.9725
_exptl_absorpt_correction_type multi-scan
_exptl_absorpt_process_details '(SADABS; Bruker, 2001)'
_exptl_crystal_colour light-orange
_exptl_crystal_density_diffrn 1.379
_exptl_crystal_density_method 'not measured'
_exptl_crystal_description prism
_exptl_crystal_F_000 664
_exptl_crystal_size_max 0.30
_exptl_crystal_size_mid 0.25
_exptl_crystal_size_min 0.10
_refine_diff_density_max 0.374
_refine_diff_density_min -0.238
_refine_ls_extinction_method none
_refine_ls_goodness_of_fit_ref 1.037
_refine_ls_hydrogen_treatment mixed
_refine_ls_matrix_type full
_refine_ls_number_parameters 241
_refine_ls_number_reflns 4488
_refine_ls_number_restraints 0
_refine_ls_restrained_S_all 1.037
_refine_ls_R_factor_all 0.0733
_refine_ls_R_factor_gt 0.0476
_refine_ls_shift/su_max 0.000
_refine_ls_shift/su_mean 0.000
_refine_ls_structure_factor_coef Fsqd
_refine_ls_weighting_details 'calc w = 1/[\s^2^(Fo^2^)+(0.0581P)^2^+0.2765P] where P=(Fo^2^+2Fc^2^)/3'
_refine_ls_weighting_scheme calc
_refine_ls_wR_factor_gt 0.1152
_refine_ls_wR_factor_ref 0.1279
_reflns_number_gt 3161
_reflns_number_total 4488
_reflns_threshold_expression I>2\s(I)
_cod_data_source_file bq2237.cif
_cod_data_source_block I
_cod_original_sg_symbol_Hall -P2ybc
_cod_original_sg_symbol_H-M 'P 21/c'
_cod_database_code 2227185
_cod_database_fobs_code 2227185

loop_
_symmetry_equiv_pos_as_xyz
'x, y, z'
'-x, y+1/2, -z+1/2'
'-x, -y, -z'
'x, -y-1/2, z-1/2'

loop_
_atom_site_type_symbol
_atom_site_label
_atom_site_fract_x
_atom_site_fract_y
_atom_site_fract_z
_atom_site_U_iso_or_equiv
_atom_site_adp_type
_atom_site_calc_flag
_atom_site_refinement_flags
_atom_site_occupancy
_atom_site_disorder_assembly
_atom_site_disorder_group
C C1 0.74651(19) 0.32545(14) 0.35776(6) 0.0186(3) Uani d . 1 . .
C C2 0.73287(18) 0.43221(14) 0.30953(6) 0.0163(3) Uani d . 1 . .
C C3 0.89699(18) 0.48889(14) 0.28532(6) 0.0183(3) Uani d . 1 . .
C C4 0.8833(2) 0.59342(15) 0.24213(7) 0.0218(3) Uani d . 1 . .
C C5 0.7091(2) 0.63934(16) 0.22190(7) 0.0228(3) Uani d . 1 . .
C C6 0.5458(2) 0.58278(16) 0.24467(6) 0.0212(3) Uani d . 1 . .
C C7 0.5587(2) 0.47998(15) 0.28815(6) 0.0186(3) Uani d . 1 . .
C C8 0.70546(18) 0.32647(15) 0.01980(6) 0.0169(3) Uani d . 1 . .
C C9 0.76980(18) 0.40801(15) 0.06919(6) 0.0171(3) Uani d . 1 . .
C C10 0.81472(18) 0.54997(15) 0.06022(6) 0.0181(3) Uani d . 1 . .
H H10 0.8588 0.6041 0.0919 0.022 Uiso calc R 1 . .
C C11 0.79458(18) 0.61143(15) 0.00465(6) 0.0173(3) Uani d . 1 . .
C C12 0.72746(17) 0.52574(15) -0.04321(6) 0.0171(3) Uani d . 1 . .
C C13 0.70495(19) 0.58406(16) -0.10047(6) 0.0203(3) Uani d . 1 . .
H H13 0.6604 0.5286 -0.1317 0.024 Uiso calc R 1 . .
C C14 0.74913(19) 0.72240(16) -0.10951(7) 0.0236(3) Uani d . 1 . .
H H14 0.7341 0.7608 -0.1471 0.028 Uiso calc R 1 . .
C C15 0.8176(2) 0.80885(16) -0.06248(7) 0.0237(3) Uani d . 1 . .
H H15 0.8473 0.9028 -0.0697 0.028 Uiso calc R 1 . .
C C16 0.84006(19) 0.75551(15) -0.00700(7) 0.0207(3) Uani d . 1 . .
H H16 0.8852 0.8130 0.0235 0.025 Uiso calc R 1 . .
C C17 0.78718(19) 0.34000(16) 0.12514(6) 0.0210(3) Uani d . 1 . .
H H17 0.8286 0.3909 0.1581 0.025 Uiso calc R 1 . .
C C18 0.74345(19) 0.20068(16) 0.13068(7) 0.0228(3) Uani d . 1 . .
H H18 0.7544 0.1576 0.1675 0.027 Uiso calc R 1 . .
C C19 0.6817(2) 0.12079(16) 0.08115(7) 0.0236(3) Uani d . 1 . .
H H19 0.6535 0.0256 0.0858 0.028 Uiso calc R 1 . .
C C20 0.66274(19) 0.18115(15) 0.02653(6) 0.0203(3) Uani d . 1 . .
H H20 0.6224 0.1277 -0.0058 0.024 Uiso calc R 1 . .
N N1 0.68547(15) 0.38796(13) -0.03385(5) 0.0176(2) Uani d . 1 . .
O O1 0.90825(14) 0.28524(12) 0.37528(5) 0.0275(3) Uani d . 1 . .
O O2 0.59605(14) 0.28037(11) 0.37986(4) 0.0220(2) Uani d . 1 . .
O O3 1.06952(14) 0.44374(11) 0.30336(5) 0.0261(3) Uani d . 1 . .
H H1 0.647(3) 0.324(2) -0.0700(10) 0.053(6) Uiso d . 1 . .
H H3 1.044(3) 0.376(3) 0.3363(11) 0.072(8) Uiso d . 1 . .
H H4 0.994(3) 0.634(2) 0.2274(8) 0.034(5) Uiso d . 1 . .
H H5 0.699(2) 0.7128(19) 0.1916(8) 0.029(5) Uiso d . 1 . .
H H6 0.421(2) 0.6185(18) 0.2298(8) 0.028(5) Uiso d . 1 . .
H H7 0.447(2) 0.4414(16) 0.3052(7) 0.018(4) Uiso d . 1 . .

loop_
_atom_site_aniso_label
_atom_site_aniso_U_11
_atom_site_aniso_U_22
_atom_site_aniso_U_33
_atom_site_aniso_U_12
_atom_site_aniso_U_13
_atom_site_aniso_U_23
C1 0.0232(7) 0.0150(6) 0.0173(6) 0.0020(5) -0.0033(5) -0.0012(5)
C2 0.0197(7) 0.0127(6) 0.0163(6) 0.0005(5) -0.0011(5) -0.0011(5)
C3 0.0179(6) 0.0156(6) 0.0214(7) 0.0018(5) -0.0011(5) -0.0039(5)
C4 0.0241(7) 0.0174(7) 0.0241(8) -0.0019(5) 0.0046(6) -0.0002(6)
C5 0.0320(8) 0.0176(7) 0.0189(7) 0.0014(6) 0.0013(6) 0.0006(6)
C6 0.0240(7) 0.0203(7) 0.0191(7) 0.0041(6) -0.0035(5) 0.0001(5)
C7 0.0194(7) 0.0177(7) 0.0185(7) 0.0007(5) -0.0010(5) -0.0008(5)
C8 0.0128(6) 0.0197(7) 0.0182(7) 0.0010(5) 0.0010(5) -0.0011(5)
C9 0.0135(6) 0.0209(7) 0.0168(7) 0.0014(5) -0.0004(5) -0.0025(5)
C10 0.0150(6) 0.0202(7) 0.0189(7) 0.0011(5) -0.0016(5) -0.0043(5)
C11 0.0132(6) 0.0185(7) 0.0202(7) 0.0017(5) 0.0000(5) -0.0019(5)
C12 0.0125(6) 0.0196(7) 0.0193(7) 0.0021(5) 0.0007(5) -0.0009(5)
C13 0.0179(7) 0.0253(7) 0.0177(7) 0.0016(5) -0.0006(5) -0.0011(6)
C14 0.0196(7) 0.0282(8) 0.0229(7) 0.0042(6) 0.0001(5) 0.0055(6)
C15 0.0206(7) 0.0188(7) 0.0315(8) 0.0017(5) -0.0001(6) 0.0028(6)
C16 0.0177(7) 0.0183(7) 0.0262(8) 0.0008(5) -0.0010(5) -0.0027(6)
C17 0.0191(7) 0.0257(8) 0.0181(7) 0.0014(5) -0.0007(5) -0.0019(6)
C18 0.0211(7) 0.0268(8) 0.0206(7) 0.0012(6) 0.0006(5) 0.0039(6)
C19 0.0217(7) 0.0210(7) 0.0282(8) -0.0005(5) 0.0016(6) 0.0013(6)
C20 0.0183(7) 0.0203(7) 0.0225(7) -0.0019(5) 0.0003(5) -0.0033(5)
N1 0.0158(5) 0.0195(6) 0.0176(6) 0.0008(4) 0.0000(4) -0.0032(5)
O1 0.0222(5) 0.0288(6) 0.0311(6) 0.0049(4) -0.0045(4) 0.0095(5)
O2 0.0231(5) 0.0232(5) 0.0197(5) -0.0012(4) -0.0018(4) 0.0050(4)
O3 0.0178(5) 0.0223(6) 0.0381(7) 0.0019(4) -0.0009(4) 0.0022(5)

loop_
_atom_type_symbol
_atom_type_description
_atom_type_scat_dispersion_real
_atom_type_scat_dispersion_imag
_atom_type_scat_source
C C 0.0030 0.0020 'International Tables Vol C Tables 4.2.6.8 and 6.1.1.4'
H H 0.0000 0.0000 'International Tables Vol C Tables 4.2.6.8 and 6.1.1.4'
N N 0.0060 0.0030 'International Tables Vol C Tables 4.2.6.8 and 6.1.1.4'
O O 0.0110 0.0060 'International Tables Vol C Tables 4.2.6.8 and 6.1.1.4'

loop_
_geom_angle_atom_site_label_1
_geom_angle_atom_site_label_2
_geom_angle_atom_site_label_3
_geom_angle_site_symmetry_1
_geom_angle_site_symmetry_3
_geom_angle
_geom_angle_publ_flag
O1 C1 O2 . . 123.12(13) ?
O1 C1 C2 . . 118.37(12) ?
O2 C1 C2 . . 118.51(12) ?
C7 C2 C3 . . 118.74(13) ?
C7 C2 C1 . . 121.00(12) ?
C3 C2 C1 . . 120.25(12) ?
O3 C3 C4 . . 118.87(13) ?
O3 C3 C2 . . 121.19(13) ?
C4 C3 C2 . . 119.94(13) ?
C5 C4 C3 . . 120.18(13) ?
C5 C4 H4 . . 120.2(11) ?
C3 C4 H4 . . 119.6(11) ?
C4 C5 C6 . . 120.56(14) ?
C4 C5 H5 . . 120.5(10) ?
C6 C5 H5 . . 119.0(10) ?
C7 C6 C5 . . 119.50(14) ?
C7 C6 H6 . . 121.3(10) ?
C5 C6 H6 . . 119.2(10) ?
C6 C7 C2 . . 121.07(13) ?
C6 C7 H7 . . 120.7(9) ?
C2 C7 H7 . . 118.2(9) ?
N1 C8 C20 . . 119.78(12) ?
N1 C8 C9 . . 119.74(13) ?
C20 C8 C9 . . 120.47(13) ?
C10 C9 C17 . . 123.32(13) ?
C10 C9 C8 . . 118.52(13) ?
C17 C9 C8 . . 118.15(13) ?
C11 C10 C9 . . 121.02(13) ?
C11 C10 H10 . . 119.5 ?
C9 C10 H10 . . 119.5 ?
C10 C11 C12 . . 118.28(13) ?
C10 C11 C16 . . 123.25(13) ?
C12 C11 C16 . . 118.46(13) ?
N1 C12 C13 . . 119.90(13) ?
N1 C12 C11 . . 119.98(12) ?
C13 C12 C11 . . 120.12(13) ?
C14 C13 C12 . . 119.43(13) ?
C14 C13 H13 . . 120.3 ?
C12 C13 H13 . . 120.3 ?
C13 C14 C15 . . 121.19(14) ?
C13 C14 H14 . . 119.4 ?
C15 C14 H14 . . 119.4 ?
C16 C15 C14 . . 120.57(14) ?
C16 C15 H15 . . 119.7 ?
C14 C15 H15 . . 119.7 ?
C15 C16 C11 . . 120.24(14) ?
C15 C16 H16 . . 119.9 ?
C11 C16 H16 . . 119.9 ?
C18 C17 C9 . . 120.34(13) ?
C18 C17 H17 . . 119.8 ?
C9 C17 H17 . . 119.8 ?
C17 C18 C19 . . 120.86(14) ?
C17 C18 H18 . . 119.6 ?
C19 C18 H18 . . 119.6 ?
C20 C19 C18 . . 121.03(14) ?
C20 C19 H19 . . 119.5 ?
C18 C19 H19 . . 119.5 ?
C19 C20 C8 . . 119.13(13) ?
C19 C20 H20 . . 120.4 ?
C8 C20 H20 . . 120.4 ?
C8 N1 C12 . . 122.44(12) ?
C8 N1 H1 . . 118.3(12) ?
C12 N1 H1 . . 119.1(12) ?
C3 O3 H3 . . 104.2(14) ?

loop_
_geom_bond_atom_site_label_1
_geom_bond_atom_site_label_2
_geom_bond_site_symmetry_2
_geom_bond_distance
_geom_bond_publ_flag
C1 O1 . 1.2681(17) ?
C1 O2 . 1.2688(17) ?
C1 C2 . 1.4895(19) ?
C2 C7 . 1.3966(19) ?
C2 C3 . 1.4105(19) ?
C3 O3 . 1.3551(17) ?
C3 C4 . 1.393(2) ?
C4 C5 . 1.382(2) ?
C4 H4 . 0.943(18) ?
C5 C6 . 1.392(2) ?
C5 H5 . 0.979(18) ?
C6 C7 . 1.386(2) ?
C6 H6 . 1.002(17) ?
C7 H7 . 0.966(16) ?
C8 N1 . 1.3511(18) ?
C8 C20 . 1.419(2) ?
C8 C9 . 1.4252(19) ?
C9 C10 . 1.398(2) ?
C9 C17 . 1.424(2) ?
C10 C11 . 1.3901(19) ?
C10 H10 . 0.9300 ?
C11 C12 . 1.4268(19) ?
C11 C16 . 1.429(2) ?
C12 N1 . 1.3568(19) ?
C12 C13 . 1.414(2) ?
C13 C14 . 1.364(2) ?
C13 H13 . 0.9300 ?
C14 C15 . 1.420(2) ?
C14 H14 . 0.9300 ?
C15 C16 . 1.359(2) ?
C15 H15 . 0.9300 ?
C16 H16 . 0.9300 ?
C17 C18 . 1.362(2) ?
C17 H17 . 0.9300 ?
C18 C19 . 1.414(2) ?
C18 H18 . 0.9300 ?
C19 C20 . 1.366(2) ?
C19 H19 . 0.9300 ?
C20 H20 . 0.9300 ?
N1 H1 . 1.05(2) ?
O3 H3 . 1.01(3) ?

loop_
_geom_hbond_atom_site_label_D
_geom_hbond_atom_site_label_H
_geom_hbond_atom_site_label_A
_geom_hbond_site_symmetry_A
_geom_hbond_distance_DH
_geom_hbond_distance_HA
_geom_hbond_distance_DA
_geom_hbond_angle_DHA
_geom_hbond_publ_flag
N1 H1 O1 4_565 1.05(2) 2.49(2) 3.100(2) 116.4(15) yes
N1 H1 O2 4_565 1.05(2) 1.55(2) 2.5887(19) 174.8(18) yes
O3 H3 O1 . 1.00(3) 1.58(2) 2.5141(19) 153(2) yes
C10 H10 O1 2_755 0.9300 2.4900 3.294(2) 145.00 yes
C18 H18 O3 2_745 0.9300 2.4600 3.135(2) 129.00 yes
C14 H14 Cg1 4_575 0.9300 2.7600 3.644(2) 159.00 yes
C17 H17 Cg1 . 0.9300 2.9100 3.716(2) 146.00 yes

loop_
_geom_torsion_atom_site_label_1
_geom_torsion_atom_site_label_2
_geom_torsion_atom_site_label_3
_geom_torsion_atom_site_label_4
_geom_torsion_site_symmetry_1
_geom_torsion_site_symmetry_2
_geom_torsion_site_symmetry_3
_geom_torsion_site_symmetry_4
_geom_torsion
_geom_torsion_publ_flag
O1 C1 C2 C7 . . . . 179.63(13) ?
O2 C1 C2 C7 . . . . -1.2(2) ?
O1 C1 C2 C3 . . . . -1.5(2) ?
O2 C1 C2 C3 . . . . 177.62(12) ?
C7 C2 C3 O3 . . . . -178.30(12) ?
C1 C2 C3 O3 . . . . 2.8(2) ?
C7 C2 C3 C4 . . . . 1.8(2) ?
C1 C2 C3 C4 . . . . -177.04(13) ?
O3 C3 C4 C5 . . . . 178.54(13) ?
C2 C3 C4 C5 . . . . -1.6(2) ?
C3 C4 C5 C6 . . . . 0.5(2) ?
C4 C5 C6 C7 . . . . 0.2(2) ?
C5 C6 C7 C2 . . . . 0.0(2) ?
C3 C2 C7 C6 . . . . -1.1(2) ?
C1 C2 C7 C6 . . . . 177.80(13) ?
N1 C8 C9 C10 . . . . -1.41(18) ?
C20 C8 C9 C10 . . . . 178.42(12) ?
N1 C8 C9 C17 . . . . 179.33(12) ?
C20 C8 C9 C17 . . . . -0.84(18) ?
C17 C9 C10 C11 . . . . -179.78(12) ?
C8 C9 C10 C11 . . . . 1.00(19) ?
C9 C10 C11 C12 . . . . -0.26(19) ?
C9 C10 C11 C16 . . . . -179.41(13) ?
C10 C11 C12 N1 . . . . -0.11(18) ?
C16 C11 C12 N1 . . . . 179.08(12) ?
C10 C11 C12 C13 . . . . -179.99(12) ?
C16 C11 C12 C13 . . . . -0.79(18) ?
N1 C12 C13 C14 . . . . -179.43(12) ?
C11 C12 C13 C14 . . . . 0.44(19) ?
C12 C13 C14 C15 . . . . 0.1(2) ?
C13 C14 C15 C16 . . . . -0.3(2) ?
C14 C15 C16 C11 . . . . -0.1(2) ?
C10 C11 C16 C15 . . . . 179.77(13) ?
C12 C11 C16 C15 . . . . 0.62(19) ?
C10 C9 C17 C18 . . . . -179.08(13) ?
C8 C9 C17 C18 . . . . 0.14(19) ?
C9 C17 C18 C19 . . . . 0.5(2) ?
C17 C18 C19 C20 . . . . -0.5(2) ?
C18 C19 C20 C8 . . . . -0.2(2) ?
N1 C8 C20 C19 . . . . -179.31(12) ?
C9 C8 C20 C19 . . . . 0.86(19) ?
C20 C8 N1 C12 . . . . -178.74(12) ?
C9 C8 N1 C12 . . . . 1.09(19) ?
C13 C12 N1 C8 . . . . 179.55(12) ?
C11 C12 N1 C8 . . . . -0.32(19) ?

loop_
_cod_related_entry_id
_cod_related_entry_database
_cod_related_entry_code
1 ChemSpider 30656181
